data_9014072
loop_
_publ_author_name
'Bagieu-Beucher M'
'Tordjman, I.'
'Durif, A.'

_publ_section_title
;
 Structure cristalline du trimetaphosphate de cerium(III) trihydrate:
 CeP3O9(H2O)3
 _cod_database_code 1007062
;
_journal_name_full 'Revue de Chimie Minerale'
_journal_page_first 753
_journal_page_last 760
_journal_volume 8
_journal_year 1971
_chemical_formula_sum 'Ce O12 P3'
_space_group_IT_number 174
_symmetry_space_group_name_Hall 'P -6'
_symmetry_space_group_name_H-M 'P -6'
_cell_angle_alpha 90
_cell_angle_beta 90
_cell_angle_gamma 120
_cell_length_a 6.770
_cell_length_b 6.770
_cell_length_c 6.079
_cell_formula_units_Z 1
_cell_volume 241.290
_database_code_amcsd 0015369
_exptl_crystal_density_diffrn 2.925
_cod_duplicate_entry 1007062
_cod_original_formula_sum 'Ce P3 O12'
_cod_database_code 9014072
_amcsd_formula_title CeP3O9(H2O)3

loop_
_space_group_symop_operation_xyz
x,y,z
-x+y,-x,-z
-y,x-y,z
x,y,-z
-x+y,-x,z
-y,x-y,-z

loop_
_atom_site_label
_atom_site_fract_x
_atom_site_fract_y
_atom_site_fract_z
Ce1 0.33333 0.66667 0.50000
P1 0.21200 0.26600 0.00000
O1 0.23800 0.04600 0.00000
O2 0.32200 0.40300 0.20400
O3 0.70100 0.63000 0.50000

loop_
_cod_related_entry_id
_cod_related_entry_database
_cod_related_entry_code
1 AMCSD 0015369
